data_7111520
loop_
_publ_author_name
'Deng, Hong'
'Qiu, Yong-Cai'
'Li, Ying-Hua'
'Liu, Zhi-Hui'
'Zeng, Rong-Hua'
'Zeller, Matthias'
'Batten, Stuart R.'

_publ_section_title
;
 Reversible shrinkage and expansion of a blue photofluorescent cadmium
 coordination polymer and in situ tetrazole ligand synthesis
;
_journal_issue 19
_journal_name_full 'Chemical Communications'
_journal_page_first 2239
_journal_page_last 2241
_journal_paper_doi 10.1039/b800938d
_journal_year 2008
_chemical_formula_moiety 'C36 H58 Cd15 N72 O20 S4, 4.572(H2 O), 3.924(H2 O)'
_chemical_formula_sum 'C36 H75 Cd15 N72 O28.5 S4'
_chemical_formula_weight 3787.04
_chemical_name_systematic
;
?
;
_space_group_IT_number 220
_symmetry_cell_setting cubic
_symmetry_space_group_name_Hall 'I -4bd 2c 3'
_symmetry_space_group_name_H-M 'I -4 3 d'
_atom_sites_solution_hydrogens geom
_atom_sites_solution_primary direct
_atom_sites_solution_secondary difmap
_audit_creation_method SHELXL-97
_cell_angle_alpha 90.00
_cell_angle_beta 90.00
_cell_angle_gamma 90.00
_cell_formula_units_Z 4
_cell_length_a 21.4983(1)
_cell_length_b 21.4983(1)
_cell_length_c 21.4983(1)
_cell_measurement_reflns_used 9919
_cell_measurement_temperature 296(2)
_cell_measurement_theta_max 27.950
_cell_measurement_theta_min 2.3205
_cell_volume 9936.02(8)
_computing_cell_refinement 'Apex2 v2.1-4'
_computing_data_collection 'Apex2 v2.1-4 (Bruker, 2007)'
_computing_data_reduction 'Apex2 v2.1-4'
_computing_molecular_graphics 'SHELXTL 6.14'
_computing_publication_material 'SHELXTL 6.14'
_computing_structure_refinement 'SHELXTL 6.14'
_computing_structure_solution 'SHELXTL 6.14 (Bruker, 2000-2003)'
_diffrn_ambient_temperature 296(2)
_diffrn_measured_fraction_theta_full 1.000
_diffrn_measured_fraction_theta_max 1.000
_diffrn_measurement_device_type 'Bruker AXS SMART APEX CCD diffractometer'
_diffrn_measurement_method '\w scans'
_diffrn_radiation_monochromator graphite
_diffrn_radiation_source 'fine-focus sealed tube'
_diffrn_radiation_type MoK\a
_diffrn_radiation_wavelength 0.71073
_diffrn_reflns_av_R_equivalents 0.0277
_diffrn_reflns_av_sigmaI/netI 0.0102
_diffrn_reflns_limit_h_max 21
_diffrn_reflns_limit_h_min -28
_diffrn_reflns_limit_k_max 28
_diffrn_reflns_limit_k_min -28
_diffrn_reflns_limit_l_max 28
_diffrn_reflns_limit_l_min -28
_diffrn_reflns_number 38103
_diffrn_reflns_theta_full 27.95
_diffrn_reflns_theta_max 27.95
_diffrn_reflns_theta_min 2.32
_diffrn_standards_number 0
_exptl_absorpt_coefficient_mu 3.326
_exptl_absorpt_correction_T_max 0.502
_exptl_absorpt_correction_T_min 0.497
_exptl_absorpt_correction_type multi-scan
_exptl_absorpt_process_details 'Apex2 v2.1-4 (Bruker, 2007)'
_exptl_crystal_colour colourless
_exptl_crystal_density_diffrn 2.532
_exptl_crystal_density_method 'not measured'
_exptl_crystal_description cubic
_exptl_crystal_F_000 7227.8
_exptl_crystal_size_max 0.21
_exptl_crystal_size_mid 0.21
_exptl_crystal_size_min 0.21
_refine_diff_density_max 0.360
_refine_diff_density_min -0.456
_refine_diff_density_rms 0.090
_refine_ls_abs_structure_details 'Flack H D (1983), Acta Cryst. A39, 876-881, 919 Friedel pairs'
_refine_ls_abs_structure_Flack 0.01(3)
_refine_ls_extinction_method none
_refine_ls_goodness_of_fit_ref 1.214
_refine_ls_hydrogen_treatment mixed
_refine_ls_matrix_type full
_refine_ls_number_parameters 147
_refine_ls_number_reflns 1997
_refine_ls_number_restraints 13
_refine_ls_restrained_S_all 1.210
_refine_ls_R_factor_all 0.0144
_refine_ls_R_factor_gt 0.0144
_refine_ls_shift/su_max 0.003
_refine_ls_shift/su_mean 0.000
_refine_ls_structure_factor_coef Fsqd
_refine_ls_weighting_details 'calc w=1/[\s^2^(Fo^2^)+(0.0183P)^2^+12.6924P] where P=(Fo^2^+2Fc^2^)/3'
_refine_ls_weighting_scheme calc
_refine_ls_wR_factor_gt 0.0366
_refine_ls_wR_factor_ref 0.0366
_reflns_number_gt 1994
_reflns_number_total 1997
_reflns_threshold_expression I>2\s(I)
_cod_data_source_file b800938dsup1.cif
_cod_data_source_block X1
_cod_original_sg_symbol_H-M I-43d
_cod_original_formula_sum 'C36 H75 Cd15 N72 O28.50 S4'
_cod_database_code 7111520

loop_
_symmetry_equiv_pos_as_xyz
'x, y, z'
'-x+1/2, -y, z+1/2'
'-x, y+1/2, -z+1/2'
'x+1/2, -y+1/2, -z'
'z, x, y'
'z+1/2, -x+1/2, -y'
'-z+1/2, -x, y+1/2'
'-z, x+1/2, -y+1/2'
'y, z, x'
'-y, z+1/2, -x+1/2'
'y+1/2, -z+1/2, -x'
'-y+1/2, -z, x+1/2'
'y+1/4, x+1/4, z+1/4'
'-y+1/4, -x+3/4, z+3/4'
'y+3/4, -x+1/4, -z+3/4'
'-y+3/4, x+3/4, -z+1/4'
'x+1/4, z+1/4, y+1/4'
'-x+3/4, z+3/4, -y+1/4'
'-x+1/4, -z+3/4, y+3/4'
'x+3/4, -z+1/4, -y+3/4'
'z+1/4, y+1/4, x+1/4'
'z+3/4, -y+1/4, -x+3/4'
'-z+3/4, y+3/4, -x+1/4'
'-z+1/4, -y+3/4, x+3/4'
'x+1/2, y+1/2, z+1/2'
'-x+1, -y+1/2, z+1'
'-x+1/2, y+1, -z+1'
'x+1, -y+1, -z+1/2'
'z+1/2, x+1/2, y+1/2'
'z+1, -x+1, -y+1/2'
'-z+1, -x+1/2, y+1'
'-z+1/2, x+1, -y+1'
'y+1/2, z+1/2, x+1/2'
'-y+1/2, z+1, -x+1'
'y+1, -z+1, -x+1/2'
'-y+1, -z+1/2, x+1'
'y+3/4, x+3/4, z+3/4'
'-y+3/4, -x+5/4, z+5/4'
'y+5/4, -x+3/4, -z+5/4'
'-y+5/4, x+5/4, -z+3/4'
'x+3/4, z+3/4, y+3/4'
'-x+5/4, z+5/4, -y+3/4'
'-x+3/4, -z+5/4, y+5/4'
'x+5/4, -z+3/4, -y+5/4'
'z+3/4, y+3/4, x+3/4'
'z+5/4, -y+3/4, -x+5/4'
'-z+5/4, y+5/4, -x+3/4'
'-z+3/4, -y+5/4, x+5/4'

loop_
_atom_site_label
_atom_site_type_symbol
_atom_site_fract_x
_atom_site_fract_y
_atom_site_fract_z
_atom_site_U_iso_or_equiv
_atom_site_adp_type
_atom_site_occupancy
_atom_site_symmetry_multiplicity
_atom_site_calc_flag
_atom_site_refinement_flags
_atom_site_disorder_assembly
_atom_site_disorder_group
C1 C 0.13070(12) 0.59092(12) 1.14545(12) 0.0211(5) Uani 1 1 d . . .
C2 C 0.18677(15) 0.55938(15) 1.17106(16) 0.0352(7) Uani 1 1 d . . .
H2A H 0.1819 0.5151 1.1675 0.053 Uiso 1 1 calc RD . .
H2B H 0.1917 0.5704 1.2140 0.053 Uiso 1 1 calc RD . .
H2C H 0.2229 0.5723 1.1481 0.053 Uiso 1 1 calc R . .
C3 C 0.00603(19) 0.78085(15) 0.92190(13) 0.0426(7) Uani 0.50 1 d PD A -1
C4 C 0.0001(5) 0.8133(4) 0.8613(3) 0.052(2) Uani 0.50 1 d PD A -1
H4A H -0.032(3) 0.795(3) 0.835(2) 0.078 Uiso 0.50 1 d PD B -1
H4B H 0.0388(16) 0.812(3) 0.838(2) 0.078 Uiso 0.50 1 d PD C -1
H4C H -0.011(4) 0.8568(13) 0.8664(19) 0.078 Uiso 0.50 1 d PD D -1
N6 N 0.00811(13) 0.79911(11) 0.98122(12) 0.0309(5) Uani 1 1 d . . -1
N7 N 0.00603(19) 0.78085(15) 0.92190(13) 0.0426(7) Uani 0.50 1 d P E -1
O4 O 0.0476(5) 0.6173(5) 0.8560(5) 0.080(4) Uani 0.381(12) 1 d P F -1
H4D H 0.0843 0.6283 0.8475 0.120 Uiso 0.381(12) 1 d PR F -1
H4E H 0.0326 0.6288 0.8097 0.120 Uiso 0.381(12) 1 d PR F -1
O5 O -0.0499(5) 0.6886(8) 0.7803(8) 0.111(7) Uani 0.327(11) 1 d P G -1
H5A H -0.0377 0.7219 0.7662 0.167 Uiso 0.327(11) 1 d PR G -1
H5B H -0.0813 0.6979 0.8001 0.167 Uiso 0.327(11) 1 d PR G -1
Cd1 Cd 0.0000 0.7500 1.1250 0.01644(7) Uani 1 4 d S . .
Cd2 Cd -0.030746(9) 0.597773(9) 1.015144(8) 0.01871(5) Uani 1 1 d . . .
N1 N 0.11050(10) 0.64682(10) 1.16413(10) 0.0201(4) Uani 1 1 d . . .
N2 N 0.06052(10) 0.65901(10) 1.12846(11) 0.0199(4) Uani 1 1 d . . .
N3 N 0.05098(10) 0.61286(10) 1.09071(10) 0.0199(4) Uani 1 1 d . . .
N4 N 0.09420(10) 0.56876(10) 1.10061(10) 0.0210(4) Uani 1 1 d . . .
N5 N 0.0000 0.7500 1.01621(16) 0.0274(7) Uani 1 2 d S . .
S S -0.05062(3) 0.44938(3) 1.05062(3) 0.0228(2) Uani 1 3 d S . .
O1 O 0.03765(8) 0.53765(8) 0.96235(8) 0.0175(6) Uani 1 3 d SD . .
H1 H 0.0597(5) 0.5597(5) 0.9403(5) 0.026 Uiso 1 3 d SD . .
O2 O -0.04648(13) 0.51279(11) 1.07651(11) 0.0382(5) Uani 1 1 d . . .
O3 O -0.08981(11) 0.41019(11) 1.08981(11) 0.0496(12) Uani 1 3 d S . .

loop_
_atom_site_aniso_label
_atom_site_aniso_U_11
_atom_site_aniso_U_22
_atom_site_aniso_U_33
_atom_site_aniso_U_23
_atom_site_aniso_U_13
_atom_site_aniso_U_12
C1 0.0207(12) 0.0197(12) 0.0228(12) -0.0035(10) -0.0038(10) 0.0021(10)
C2 0.0338(15) 0.0309(15) 0.0410(17) -0.0073(13) -0.0171(14) 0.0095(13)
C3 0.064(2) 0.0396(16) 0.0239(13) 0.0039(13) 0.0058(14) 0.0053(16)
C4 0.075(6) 0.049(4) 0.033(4) 0.011(3) -0.008(4) -0.022(4)
N6 0.0436(14) 0.0207(11) 0.0284(12) 0.0003(9) 0.0006(11) -0.0045(10)
N7 0.064(2) 0.0396(16) 0.0239(13) 0.0039(13) 0.0058(14) 0.0053(16)
O4 0.082(7) 0.064(6) 0.093(8) 0.007(5) 0.041(6) -0.025(5)
O5 0.045(6) 0.141(14) 0.148(15) -0.025(12) 0.003(8) 0.009(7)
Cd1 0.01504(10) 0.01504(10) 0.01923(16) 0.000 0.000 0.000
Cd2 0.01893(9) 0.01987(9) 0.01731(9) -0.00522(7) -0.00304(6) 0.00473(7)
N1 0.0210(10) 0.0188(10) 0.0205(10) -0.0026(8) -0.0064(8) 0.0018(8)
N2 0.0197(10) 0.0189(10) 0.0211(10) -0.0040(8) -0.0051(8) 0.0018(8)
N3 0.0200(10) 0.0189(10) 0.0210(10) -0.0058(8) -0.0059(8) 0.0042(8)
N4 0.0209(10) 0.0211(10) 0.0210(10) -0.0031(8) -0.0064(9) 0.0060(9)
N5 0.0336(17) 0.0263(16) 0.0222(15) 0.000 0.000 -0.0042(14)
S 0.0228(2) 0.0228(2) 0.0228(2) 0.0032(2) 0.0032(2) -0.0032(2)
O1 0.0175(6) 0.0175(6) 0.0175(6) -0.0017(7) -0.0017(7) 0.0017(7)
O2 0.0546(15) 0.0271(11) 0.0328(11) -0.0039(9) 0.0061(11) -0.0023(10)
O3 0.0496(12) 0.0496(12) 0.0496(12) 0.0157(11) 0.0157(11) -0.0157(11)

loop_
_atom_type_symbol
_atom_type_description
_atom_type_scat_dispersion_real
_atom_type_scat_dispersion_imag
_atom_type_scat_source
C C 0.0033 0.0016 'International Tables Vol C Tables 4.2.6.8 and 6.1.1.4'
H H 0.0000 0.0000 'International Tables Vol C Tables 4.2.6.8 and 6.1.1.4'
N N 0.0061 0.0033 'International Tables Vol C Tables 4.2.6.8 and 6.1.1.4'
O O 0.0106 0.0060 'International Tables Vol C Tables 4.2.6.8 and 6.1.1.4'
S S 0.1246 0.1234 'International Tables Vol C Tables 4.2.6.8 and 6.1.1.4'
Cd Cd -0.8075 1.2024 'International Tables Vol C Tables 4.2.6.8 and 6.1.1.4'

loop_
_geom_angle_atom_site_label_1
_geom_angle_atom_site_label_2
_geom_angle_atom_site_label_3
_geom_angle
_geom_angle_site_symmetry_1
_geom_angle_site_symmetry_3
N4 C1 N1 110.3(2) . .
N4 C1 C2 125.6(2) . .
N1 C1 C2 124.1(2) . .
C1 C2 H2A 109.5 . .
C1 C2 H2B 109.5 . .
H2A C2 H2B 109.5 . .
C1 C2 H2C 109.5 . .
H2A C2 H2C 109.5 . .
H2B C2 H2C 109.5 . .
N6 C3 C4 134.7(4) . .
C3 C4 H4A 113(2) . .
C3 C4 H4B 112(2) . .
H4A C4 H4B 106(3) . .
C3 C4 H4C 112(2) . .
H4A C4 H4C 106(3) . .
H4B C4 H4C 106(3) . .
N5 N6 C3 107.9(2) . .
N5 N6 Cd2 127.01(19) . 26_464
C3 N6 Cd2 124.9(2) . 26_464
H4D O4 H4E 90.9 . .
H5A O5 H5B 103.9 . .
N5 Cd1 N5 179.999(1) 39_356 .
N5 Cd1 N2 91.81(6) 39_356 16_557
N5 Cd1 N2 88.19(6) . 16_557
N5 Cd1 N2 88.19(6) 39_356 .
N5 Cd1 N2 91.81(6) . .
N2 Cd1 N2 90.056(4) 16_557 .
N5 Cd1 N2 88.19(6) 39_356 26_464
N5 Cd1 N2 91.81(6) . 26_464
N2 Cd1 N2 90.058(4) 16_557 26_464
N2 Cd1 N2 176.38(11) . 26_464
N5 Cd1 N2 91.81(6) 39_356 39_356
N5 Cd1 N2 88.19(6) . 39_356
N2 Cd1 N2 176.37(11) 16_557 39_356
N2 Cd1 N2 90.058(4) . 39_356
N2 Cd1 N2 90.057(4) 26_464 39_356
O1 Cd2 O2 85.92(9) . .
O1 Cd2 N4 90.67(5) . 8_656
O2 Cd2 N4 108.87(9) . 8_656
O1 Cd2 N1 166.27(9) . 39_356
O2 Cd2 N1 80.41(8) . 39_356
N4 Cd2 N1 94.91(8) 8_656 39_356
O1 Cd2 N6 104.19(10) . 26_464
O2 Cd2 N6 162.36(8) . 26_464
N4 Cd2 N6 85.76(8) 8_656 26_464
N1 Cd2 N6 88.75(9) 39_356 26_464
O1 Cd2 N3 86.64(5) . .
O2 Cd2 N3 79.99(9) . .
N4 Cd2 N3 170.55(8) 8_656 .
N1 Cd2 N3 89.74(8) 39_356 .
N6 Cd2 N3 86.12(9) 26_464 .
C1 N1 N2 105.2(2) . .
C1 N1 Cd2 131.57(17) . 16_557
N2 N1 Cd2 122.93(16) . 16_557
N3 N2 N1 109.5(2) . .
N3 N2 Cd1 121.93(17) . .
N1 N2 Cd1 128.45(16) . .
N2 N3 N4 109.3(2) . .
N2 N3 Cd2 129.65(17) . .
N4 N3 Cd2 120.98(16) . .
C1 N4 N3 105.6(2) . .
C1 N4 Cd2 135.95(17) . 11_466
N3 N4 Cd2 117.57(16) . 11_466
N6 N5 N6 109.8(3) . 26_464
N6 N5 Cd1 125.11(16) . .
N6 N5 Cd1 125.10(16) 26_464 .
O3 S O2 110.51(10) . 11_466
O3 S O2 110.51(11) . 8_656
O2 S O2 108.41(11) 11_466 8_656
O3 S O2 110.51(10) . .
O2 S O2 108.41(11) 11_466 .
O2 S O2 108.41(11) 8_656 .
Cd2 O1 Cd2 109.37(7) 11_466 .
Cd2 O1 Cd2 109.37(7) 11_466 8_656
Cd2 O1 Cd2 109.37(7) . 8_656
S O2 Cd2 122.10(14) . .

loop_
_geom_bond_atom_site_label_1
_geom_bond_atom_site_label_2
_geom_bond_distance
_geom_bond_site_symmetry_2
C1 N4 1.331(3) .
C1 N1 1.340(3) .
C1 C2 1.489(4) .
C2 H2A 0.9600 .
C2 H2B 0.9600 .
C2 H2C 0.9600 .
C3 N6 1.335(4) .
C3 C4 1.483(8) .
C4 H4A 0.97(2) .
C4 H4B 0.97(2) .
C4 H4C 0.97(2) .
N6 N5 1.308(3) .
N6 Cd2 2.384(2) 26_464
O4 H4D 0.8432 .
O4 H4E 1.0752 .
O5 H5A 0.8209 .
O5 H5B 0.8218 .
Cd1 N5 2.339(3) 39_356
Cd1 N5 2.339(3) .
Cd1 N2 2.351(2) 16_557
Cd1 N2 2.351(2) .
Cd1 N2 2.351(2) 26_464
Cd1 N2 2.351(2) 39_356
Cd2 O1 2.2629(11) .
Cd2 O2 2.279(2) .
Cd2 N4 2.349(2) 8_656
Cd2 N1 2.354(2) 39_356
Cd2 N6 2.384(2) 26_464
Cd2 N3 2.415(2) .
N1 N2 1.346(3) .
N1 Cd2 2.354(2) 16_557
N2 N3 1.298(3) .
N3 N4 1.344(3) .
N4 Cd2 2.349(2) 11_466
N5 N6 1.308(3) 26_464
S O3 1.460(4) .
S O2 1.475(2) 11_466
S O2 1.475(2) 8_656
S O2 1.475(2) .
O1 Cd2 2.2629(11) 11_466
O1 Cd2 2.2630(11) 8_656
O1 H1 0.82(2) .

loop_
_geom_hbond_atom_site_label_D
_geom_hbond_atom_site_label_H
_geom_hbond_atom_site_label_A
_geom_hbond_distance_DH
_geom_hbond_distance_HA
_geom_hbond_distance_DA
_geom_hbond_angle_DHA
_geom_hbond_site_symmetry_A
O4 H4D O3 0.84 1.78 2.614(10) 170.8 37_454
O4 H4E O5 1.08 2.28 3.064(17) 128.3 .
O1 H1 O4 0.82(2) 2.211(18) 2.865(10) 136.8(4) .
O1 H1 O4 0.82(2) 2.211(18) 2.865(10) 136.8(4) 11_466
O1 H1 O4 0.82(2) 2.211(18) 2.865(10) 136.8(4) 8_656
O5 H5B O2 0.82 2.16 2.876(12) 146.3 22_365

loop_
_geom_torsion_atom_site_label_1
_geom_torsion_atom_site_label_2
_geom_torsion_atom_site_label_3
_geom_torsion_atom_site_label_4
_geom_torsion
_geom_torsion_site_symmetry_1
_geom_torsion_site_symmetry_4
C4 C3 N6 N5 166.3(7) . .
C4 C3 N6 Cd2 -18.1(8) . 26_464
N4 C1 N1 N2 -0.9(3) . .
C2 C1 N1 N2 178.1(3) . .
N4 C1 N1 Cd2 -174.90(18) . 16_557
C2 C1 N1 Cd2 4.1(4) . 16_557
C1 N1 N2 N3 0.4(3) . .
Cd2 N1 N2 N3 175.00(17) 16_557 .
C1 N1 N2 Cd1 -175.58(18) . .
Cd2 N1 N2 Cd1 -0.9(3) 16_557 .
N5 Cd1 N2 N3 139.2(2) 39_356 .
N5 Cd1 N2 N3 -40.8(2) . .
N2 Cd1 N2 N3 -129.0(2) 16_557 .
N2 Cd1 N2 N3 47.37(17) 39_356 .
N5 Cd1 N2 N1 -45.3(2) 39_356 .
N5 Cd1 N2 N1 134.7(2) . .
N2 Cd1 N2 N1 46.47(18) 16_557 .
N2 Cd1 N2 N1 -137.2(2) 39_356 .
N1 N2 N3 N4 0.3(3) . .
Cd1 N2 N3 N4 176.56(16) . .
N1 N2 N3 Cd2 177.70(17) . .
Cd1 N2 N3 Cd2 -6.1(3) . .
O1 Cd2 N3 N2 153.0(2) . .
O2 Cd2 N3 N2 -120.5(2) . .
N1 Cd2 N3 N2 -40.2(2) 39_356 .
N6 Cd2 N3 N2 48.5(2) 26_464 .
O1 Cd2 N3 N4 -29.9(2) . .
O2 Cd2 N3 N4 56.6(2) . .
N1 Cd2 N3 N4 136.9(2) 39_356 .
N6 Cd2 N3 N4 -134.3(2) 26_464 .
N1 C1 N4 N3 1.1(3) . .
C2 C1 N4 N3 -177.9(3) . .
N1 C1 N4 Cd2 169.91(19) . 11_466
C2 C1 N4 Cd2 -9.1(5) . 11_466
N2 N3 N4 C1 -0.9(3) . .
Cd2 N3 N4 C1 -178.51(16) . .
N2 N3 N4 Cd2 -172.11(16) . 11_466
Cd2 N3 N4 Cd2 10.2(3) . 11_466
C3 N6 N5 N6 -0.9(2) . 26_464
Cd2 N6 N5 N6 -176.4(3) 26_464 26_464
C3 N6 N5 Cd1 179.1(2) . .
Cd2 N6 N5 Cd1 3.6(3) 26_464 .
N2 Cd1 N5 N6 -47.00(16) 16_557 .
N2 Cd1 N5 N6 -136.99(16) . .
N2 Cd1 N5 N6 43.00(16) 26_464 .
N2 Cd1 N5 N6 133.00(16) 39_356 .
N2 Cd1 N5 N6 133.00(16) 16_557 26_464
N2 Cd1 N5 N6 43.00(16) . 26_464
N2 Cd1 N5 N6 -137.00(16) 26_464 26_464
N2 Cd1 N5 N6 -47.00(16) 39_356 26_464
O2 Cd2 O1 Cd2 -44.61(11) . 11_466
N4 Cd2 O1 Cd2 -153.48(11) 8_656 11_466
N1 Cd2 O1 Cd2 -39.4(3) 39_356 11_466
N6 Cd2 O1 Cd2 120.73(11) 26_464 11_466
N3 Cd2 O1 Cd2 35.58(10) . 11_466
O2 Cd2 O1 Cd2 75.15(11) . 8_656
N4 Cd2 O1 Cd2 -33.72(11) 8_656 8_656
N1 Cd2 O1 Cd2 80.4(2) 39_356 8_656
N6 Cd2 O1 Cd2 -119.52(11) 26_464 8_656
N3 Cd2 O1 Cd2 155.34(11) . 8_656
O3 S O2 Cd2 -151.41(12) . .
O2 S O2 Cd2 87.34(11) 11_466 .
O2 S O2 Cd2 -30.2(2) 8_656 .
O1 Cd2 O2 S -40.74(17) . .
N4 Cd2 O2 S 48.6(2) 8_656 .
N1 Cd2 O2 S 140.51(19) 39_356 .
N6 Cd2 O2 S -166.7(2) 26_464 .
N3 Cd2 O2 S -128.04(19) . .
